data_1551146
loop_
_publ_author_name
'Roy, Matthew M. D.'
'Ferguson, Michael J.'
'McDonald, Robert'
'Zhou, Yuqiao'
'Rivard, Eric'

_publ_section_title
;
 A Vinyl Silylsilylene and its Activation of Strong Homo- and Heteroatomic
 Bonds
;
_journal_name_full 'Chemical Science'
_journal_paper_doi 10.1039/C9SC01192G
_journal_year 2019
_chemical_formula_moiety 'C39 H69 Cl3 N2 Si6'
_chemical_formula_sum 'C39 H69 Cl3 N2 Si6'
_chemical_formula_weight 840.85
_space_group_crystal_system monoclinic
_space_group_IT_number 14
_space_group_name_Hall '-P 2yn'
_space_group_name_H-M_alt 'P 1 21/n 1'
_symmetry_space_group_name_Hall '-P 2yn'
_symmetry_space_group_name_H-M 'P 1 21/n 1'
_atom_sites_solution_hydrogens mixed
_audit_creation_method SHELXL-2017/1
_audit_update_record
;
2019-03-04 deposited with the CCDC.    2019-05-24 downloaded from the CCDC.
;
_cell_angle_alpha 90
_cell_angle_beta 95.466(3)
_cell_angle_gamma 90
_cell_formula_units_Z 4
_cell_length_a 10.4358(6)
_cell_length_b 19.1606(5)
_cell_length_c 24.4753(8)
_cell_measurement_reflns_used 6261
_cell_measurement_temperature 173(2)
_cell_measurement_theta_max 69.79
_cell_measurement_theta_min 3.63
_cell_volume 4871.7(3)
_computing_cell_refinement 'Bruker SAINT'
_computing_data_collection 'Bruker APEX2'
_computing_data_reduction 'Bruker SAINT'
_computing_molecular_graphics 'Bruker SHELXTL'
_computing_publication_material 'Bruker SHELXTL'
_computing_structure_refinement 'SHELXL-2017/1 (Sheldrick, 2017)'
_computing_structure_solution 'SHELXT-2014/5 (Sheldrick 2015)'
_diffrn_ambient_temperature 173(2)
_diffrn_measured_fraction_theta_full 1.000
_diffrn_measured_fraction_theta_max 0.996
_diffrn_measurement_device_type 'Bruker APEX-II CCD'
_diffrn_measurement_method '\f and \w scans'
_diffrn_radiation_type CuK\a
_diffrn_radiation_wavelength 1.54178
_diffrn_reflns_av_unetI/netI 0.0737
_diffrn_reflns_Laue_measured_fraction_full 1.000
_diffrn_reflns_Laue_measured_fraction_max 0.996
_diffrn_reflns_limit_h_max 12
_diffrn_reflns_limit_h_min -12
_diffrn_reflns_limit_k_max 23
_diffrn_reflns_limit_k_min 0
_diffrn_reflns_limit_l_max 29
_diffrn_reflns_limit_l_min 0
_diffrn_reflns_number 10180
_diffrn_reflns_point_group_measured_fraction_full 1.000
_diffrn_reflns_point_group_measured_fraction_max 0.996
_diffrn_reflns_theta_full 67.679
_diffrn_reflns_theta_max 70.261
_diffrn_reflns_theta_min 2.934
_exptl_absorpt_coefficient_mu 3.320
_exptl_absorpt_correction_T_max 0.773809
_exptl_absorpt_correction_T_min 0.528284
_exptl_absorpt_correction_type multi-scan
_exptl_absorpt_process_details TWINABS-2012/1
_exptl_crystal_colour yellow
_exptl_crystal_density_diffrn 1.146
_exptl_crystal_description plate
_exptl_crystal_F_000 1808
_exptl_crystal_size_max 0.319
_exptl_crystal_size_mid 0.082
_exptl_crystal_size_min 0.027
_refine_diff_density_max 0.891
_refine_diff_density_min -0.589
_refine_diff_density_rms 0.087
_refine_ls_extinction_method none
_refine_ls_goodness_of_fit_ref 1.032
_refine_ls_hydrogen_treatment mixed
_refine_ls_matrix_type full
_refine_ls_number_parameters 491
_refine_ls_number_reflns 10180
_refine_ls_number_restraints 51
_refine_ls_restrained_S_all 1.031
_refine_ls_R_factor_all 0.1118
_refine_ls_R_factor_gt 0.0768
_refine_ls_shift/su_max 0.005
_refine_ls_shift/su_mean 0.000
_refine_ls_structure_factor_coef Fsqd
_refine_ls_weighting_details 'w=1/[\s^2^(Fo^2^)+(0.1072P)^2^+6.7861P] where P=(Fo^2^+2Fc^2^)/3'
_refine_ls_weighting_scheme calc
_refine_ls_wR_factor_gt 0.1865
_refine_ls_wR_factor_ref 0.2177
_reflns_Friedel_coverage 0.000
_reflns_number_gt 7477
_reflns_number_total 10180
_reflns_threshold_expression 'I > 2\s(I)'
_cod_data_source_file c9sc01192g2.cif
_cod_data_source_block riv1901
_cod_database_code 1551146
_shelx_shelxl_version_number 2017/1
_shelx_space_group_comment
; 
The symmetry employed for this shelxl refinement is uniquely defined 
by the following loop, which should always be used as a source of 
symmetry information in preference to the above space-group names. 
They are only intended as comments. 
;
_shelx_estimated_absorpt_t_min 0.417
_shelx_estimated_absorpt_t_max 0.916

loop_
_space_group_symop_operation_xyz
'x, y, z'
'-x+1/2, y+1/2, -z+1/2'
'-x, -y, -z'
'x-1/2, -y-1/2, z-1/2'

loop_
_atom_site_label
_atom_site_type_symbol
_atom_site_fract_x
_atom_site_fract_y
_atom_site_fract_z
_atom_site_U_iso_or_equiv
_atom_site_adp_type
_atom_site_occupancy
_atom_site_site_symmetry_order
_atom_site_calc_flag
_atom_site_refinement_flags_posn
_atom_site_refinement_flags_adp
_atom_site_refinement_flags_occupancy
_atom_site_disorder_assembly
_atom_site_disorder_group
Si1 Si 0.51177(16) 0.29031(8) 0.22802(6) 0.0385(3) Uani 1 1 d . . . . .
Si2 Si 0.4504(2) 0.40910(8) 0.22361(7) 0.0503(4) Uani 1 1 d . . . . .
H2 H 0.420(7) 0.445(3) 0.169(3) 0.060 Uiso 1 1 d . U . . .
Si3 Si 0.43160(19) 0.23689(8) 0.30462(6) 0.0441(4) Uani 1 1 d . . . . .
Si4 Si 0.2049(2) 0.22656(10) 0.29508(8) 0.0567(5) Uani 1 1 d . . . . .
Si5 Si 0.5287(2) 0.12438(9) 0.31338(8) 0.0614(5) Uani 1 1 d . . . . .
Si6 Si 0.5035(2) 0.29402(10) 0.38791(7) 0.0649(6) Uani 1 1 d D . . . .
Cl1 Cl 0.71544(15) 0.30075(9) 0.25424(7) 0.0596(4) Uani 1 1 d . . . . .
Cl2 Cl 0.2791(2) 0.42226(10) 0.25911(8) 0.0700(5) Uani 1 1 d . . . . .
Cl3 Cl 0.5860(3) 0.47242(10) 0.26667(10) 0.0876(7) Uani 1 1 d . . . . .
N1 N 0.4955(5) 0.2940(2) 0.07378(17) 0.0363(10) Uani 1 1 d . . . . .
N2 N 0.4832(5) 0.1809(2) 0.07798(17) 0.0349(9) Uani 1 1 d . . . . .
C1 C 0.4886(5) 0.2399(3) 0.1108(2) 0.0328(10) Uani 1 1 d . . . . .
C2 C 0.4941(6) 0.2679(3) 0.0192(2) 0.0416(12) Uani 1 1 d . . . . .
C3 C 0.4893(6) 0.1984(3) 0.0221(2) 0.0401(12) Uani 1 1 d . . . . .
C4 C 0.4819(5) 0.2385(3) 0.1674(2) 0.0386(12) Uani 1 1 d . . . . .
H4 H 0.450165 0.194196 0.177215 0.046 Uiso 1 1 calc R U . . .
C5 C 0.5003(8) 0.3144(3) -0.0288(2) 0.0541(16) Uani 1 1 d . . . . .
H5A H 0.573508 0.346361 -0.021976 0.065 Uiso 1 1 calc R U . . .
H5B H 0.420474 0.341467 -0.034641 0.065 Uiso 1 1 calc R U . . .
H5C H 0.511145 0.286306 -0.061446 0.065 Uiso 1 1 calc R U . . .
C6 C 0.4898(7) 0.1435(3) -0.0209(2) 0.0503(15) Uani 1 1 d . . . . .
H6A H 0.561034 0.111104 -0.011378 0.060 Uiso 1 1 calc R U . . .
H6B H 0.500520 0.165398 -0.056368 0.060 Uiso 1 1 calc R U . . .
H6C H 0.408090 0.117983 -0.023266 0.060 Uiso 1 1 calc R U . . .
C11 C 0.5037(6) 0.3680(3) 0.0836(2) 0.0368(11) Uani 1 1 d . . . . .
C12 C 0.3951(6) 0.4091(3) 0.0693(2) 0.0425(13) Uani 1 1 d . . . . .
C13 C 0.4108(7) 0.4812(3) 0.0728(2) 0.0497(15) Uani 1 1 d . . . . .
H13 H 0.339440 0.510617 0.062346 0.060 Uiso 1 1 calc R U . . .
C14 C 0.5265(8) 0.5105(3) 0.0907(3) 0.0575(18) Uani 1 1 d . . . . .
H14 H 0.533717 0.559804 0.093331 0.069 Uiso 1 1 calc R U . . .
C15 C 0.6339(7) 0.4691(3) 0.1053(3) 0.0529(15) Uani 1 1 d . . . . .
H15 H 0.713376 0.490528 0.117904 0.064 Uiso 1 1 calc R U . . .
C16 C 0.6259(6) 0.3962(3) 0.1016(3) 0.0446(13) Uani 1 1 d . . . . .
C17 C 0.2652(6) 0.3762(3) 0.0520(2) 0.0458(13) Uani 1 1 d . . . . .
H17 H 0.281140 0.333552 0.030080 0.055 Uiso 1 1 calc R U . . .
C18 C 0.1728(8) 0.4228(5) 0.0165(3) 0.073(2) Uani 1 1 d . . . . .
H18A H 0.091703 0.397917 0.007089 0.087 Uiso 1 1 calc R U . . .
H18B H 0.156123 0.465476 0.036732 0.087 Uiso 1 1 calc R U . . .
H18C H 0.211305 0.435077 -0.017243 0.087 Uiso 1 1 calc R U . . .
C19 C 0.2009(7) 0.3524(4) 0.1028(3) 0.0618(18) Uani 1 1 d . . . . .
H19A H 0.117250 0.331240 0.091157 0.074 Uiso 1 1 calc R U . . .
H19B H 0.255943 0.318068 0.123317 0.074 Uiso 1 1 calc R U . . .
H19C H 0.188455 0.392793 0.126298 0.074 Uiso 1 1 calc R U . . .
C20 C 0.7437(6) 0.3515(4) 0.1142(3) 0.0562(17) Uani 1 1 d . . . . .
H20 H 0.716988 0.308494 0.133338 0.067 Uiso 1 1 calc R U . . .
C21 C 0.8003(8) 0.3284(5) 0.0608(4) 0.072(2) Uani 1 1 d . . . . .
H21A H 0.876639 0.299406 0.070043 0.086 Uiso 1 1 calc R U . . .
H21B H 0.735652 0.301422 0.038013 0.086 Uiso 1 1 calc R U . . .
H21C H 0.824301 0.369714 0.040490 0.086 Uiso 1 1 calc R U . . .
C22 C 0.8506(7) 0.3879(4) 0.1522(4) 0.074(2) Uani 1 1 d . . . . .
H22A H 0.924422 0.356426 0.158964 0.089 Uiso 1 1 calc R U . . .
H22B H 0.877632 0.430659 0.134621 0.089 Uiso 1 1 calc R U . . .
H22C H 0.817258 0.399634 0.187203 0.089 Uiso 1 1 calc R U . . .
C31 C 0.5011(6) 0.1107(3) 0.0975(2) 0.0354(11) Uani 1 1 d . . . . .
C32 C 0.3952(6) 0.0686(3) 0.1018(2) 0.0429(13) Uani 1 1 d . . . . .
C33 C 0.4168(7) -0.0009(3) 0.1185(3) 0.0501(15) Uani 1 1 d . . . . .
H33 H 0.345820 -0.031267 0.121671 0.060 Uiso 1 1 calc R U . . .
C34 C 0.5409(7) -0.0253(3) 0.1305(3) 0.0533(16) Uani 1 1 d . . . . .
H34 H 0.554690 -0.072133 0.142435 0.064 Uiso 1 1 calc R U . . .
C35 C 0.6442(7) 0.0173(3) 0.1252(3) 0.0518(15) Uani 1 1 d . . . . .
H35 H 0.728934 -0.000380 0.133214 0.062 Uiso 1 1 calc R U . . .
C36 C 0.6268(6) 0.0865(3) 0.1082(3) 0.0441(13) Uani 1 1 d . . . . .
C37 C 0.2587(6) 0.0946(4) 0.0899(3) 0.064(2) Uani 1 1 d . . . . .
H37 H 0.261832 0.145735 0.081938 0.077 Uiso 1 1 calc R U . . .
C38 C 0.1908(8) 0.0575(6) 0.0390(3) 0.092(3) Uani 1 1 d . . . . .
H38A H 0.102617 0.075151 0.032050 0.110 Uiso 1 1 calc R U . . .
H38B H 0.238029 0.066824 0.007063 0.110 Uiso 1 1 calc R U . . .
H38C H 0.188771 0.007149 0.045753 0.110 Uiso 1 1 calc R U . . .
C39 C 0.1803(8) 0.0840(5) 0.1389(3) 0.075(2) Uani 1 1 d . . . . .
H39A H 0.092565 0.101410 0.129785 0.090 Uiso 1 1 calc R U . . .
H39B H 0.177243 0.034151 0.147755 0.090 Uiso 1 1 calc R U . . .
H39C H 0.220726 0.109570 0.170704 0.090 Uiso 1 1 calc R U . . .
C40 C 0.7437(6) 0.1331(4) 0.1017(3) 0.0592(17) Uani 1 1 d . . . . .
H40 H 0.710805 0.178466 0.085741 0.071 Uiso 1 1 calc R U . . .
C41 C 0.8326(8) 0.1021(6) 0.0624(4) 0.094(3) Uani 1 1 d . . . . .
H41A H 0.783449 0.092233 0.027068 0.112 Uiso 1 1 calc R U . . .
H41B H 0.901562 0.135342 0.056827 0.112 Uiso 1 1 calc R U . . .
H41C H 0.870198 0.058668 0.077805 0.112 Uiso 1 1 calc R U . . .
C42 C 0.8173(8) 0.1488(4) 0.1566(4) 0.073(2) Uani 1 1 d . . . . .
H42A H 0.758680 0.168755 0.181368 0.088 Uiso 1 1 calc R U . . .
H42B H 0.854840 0.105608 0.172406 0.088 Uiso 1 1 calc R U . . .
H42C H 0.886205 0.182281 0.151428 0.088 Uiso 1 1 calc R U . . .
C51 C 0.1342(7) 0.2477(4) 0.2237(3) 0.0634(18) Uani 1 1 d . . . . .
H51A H 0.172372 0.217252 0.197418 0.076 Uiso 1 1 calc R U . . .
H51B H 0.040829 0.240352 0.220901 0.076 Uiso 1 1 calc R U . . .
H51C H 0.152300 0.296536 0.215321 0.076 Uiso 1 1 calc R U . . .
C52 C 0.1274(10) 0.2866(5) 0.3424(4) 0.085(3) Uani 1 1 d . . . . .
H52A H 0.161861 0.277214 0.380360 0.102 Uiso 1 1 calc R U . . .
H52B H 0.145620 0.335074 0.333052 0.102 Uiso 1 1 calc R U . . .
H52C H 0.034148 0.278890 0.338632 0.102 Uiso 1 1 calc R U . . .
C53 C 0.1548(10) 0.1348(5) 0.3112(5) 0.099(3) Uani 1 1 d . . . . .
H53A H 0.193943 0.101908 0.287028 0.119 Uiso 1 1 calc R U . . .
H53B H 0.183643 0.123894 0.349538 0.119 Uiso 1 1 calc R U . . .
H53C H 0.060867 0.130962 0.305448 0.119 Uiso 1 1 calc R U . . .
C54 C 0.4698(10) 0.0764(4) 0.3736(3) 0.077(3) Uani 1 1 d . . . . .
H54A H 0.488877 0.104000 0.407042 0.093 Uiso 1 1 calc R U . . .
H54B H 0.376633 0.069064 0.367021 0.093 Uiso 1 1 calc R U . . .
H54C H 0.513263 0.031082 0.377874 0.093 Uiso 1 1 calc R U . . .
C55 C 0.4893(14) 0.0692(4) 0.2526(3) 0.114(5) Uani 1 1 d . . . . .
H55A H 0.518277 0.092256 0.220246 0.137 Uiso 1 1 calc R U . . .
H55B H 0.532598 0.024056 0.258080 0.137 Uiso 1 1 calc R U . . .
H55C H 0.395969 0.062038 0.247227 0.137 Uiso 1 1 calc R U . . .
C56 C 0.7127(10) 0.1326(6) 0.3238(6) 0.123(4) Uani 1 1 d . . . . .
H56A H 0.736994 0.161772 0.356045 0.147 Uiso 1 1 calc R U . . .
H56B H 0.750897 0.086113 0.329550 0.147 Uiso 1 1 calc R U . . .
H56C H 0.744055 0.154004 0.291298 0.147 Uiso 1 1 calc R U . . .
C57A C 0.471(4) 0.3878(8) 0.3901(13) 0.113(11) Uani 0.68(4) 1 d D . P A 1
H57A H 0.380069 0.396346 0.377559 0.136 Uiso 0.68(4) 1 calc R U P A 1
H57B H 0.525626 0.412396 0.366133 0.136 Uiso 0.68(4) 1 calc R U P A 1
H57C H 0.488779 0.404706 0.427838 0.136 Uiso 0.68(4) 1 calc R U P A 1
C58A C 0.419(3) 0.2511(15) 0.4428(8) 0.126(9) Uani 0.68(4) 1 d D . P A 1
H58A H 0.431518 0.200451 0.441288 0.152 Uiso 0.68(4) 1 calc R U P A 1
H58B H 0.326581 0.261599 0.437171 0.152 Uiso 0.68(4) 1 calc R U P A 1
H58C H 0.453831 0.268607 0.478783 0.152 Uiso 0.68(4) 1 calc R U P A 1
C59A C 0.6738(15) 0.2769(19) 0.4102(10) 0.148(12) Uani 0.68(4) 1 d D . P A 1
H59A H 0.691124 0.226794 0.407338 0.177 Uiso 0.68(4) 1 calc R U P A 1
H59B H 0.692863 0.291855 0.448403 0.177 Uiso 0.68(4) 1 calc R U P A 1
H59C H 0.728239 0.302798 0.386781 0.177 Uiso 0.68(4) 1 calc R U P A 1
C57B C 0.423(6) 0.3787(15) 0.398(3) 0.070(9) Uani 0.32(4) 1 d D . P A 2
H57D H 0.439453 0.410634 0.368029 0.084 Uiso 0.32(4) 1 calc R U P A 2
H57E H 0.455900 0.398937 0.433061 0.084 Uiso 0.32(4) 1 calc R U P A 2
H57F H 0.329607 0.371177 0.397441 0.084 Uiso 0.32(4) 1 calc R U P A 2
C58B C 0.486(5) 0.243(2) 0.4502(12) 0.093(11) Uani 0.32(4) 1 d D . P A 2
H58D H 0.524791 0.196410 0.446467 0.111 Uiso 0.32(4) 1 calc R U P A 2
H58E H 0.394950 0.237527 0.455408 0.111 Uiso 0.32(4) 1 calc R U P A 2
H58F H 0.530507 0.266604 0.482050 0.111 Uiso 0.32(4) 1 calc R U P A 2
C59B C 0.6745(18) 0.3244(15) 0.3901(12) 0.079(7) Uani 0.32(4) 1 d D . P A 2
H59D H 0.682312 0.358929 0.361074 0.094 Uiso 0.32(4) 1 calc R U P A 2
H59E H 0.730609 0.284547 0.384584 0.094 Uiso 0.32(4) 1 calc R U P A 2
H59F H 0.700102 0.345743 0.425919 0.094 Uiso 0.32(4) 1 calc R U P A 2

loop_
_atom_site_aniso_label
_atom_site_aniso_U_11
_atom_site_aniso_U_22
_atom_site_aniso_U_33
_atom_site_aniso_U_23
_atom_site_aniso_U_13
_atom_site_aniso_U_12
Si1 0.0472(8) 0.0320(6) 0.0351(7) -0.0019(5) -0.0022(6) -0.0018(7)
Si2 0.0782(12) 0.0331(7) 0.0383(8) -0.0030(6) -0.0009(8) -0.0010(8)
Si3 0.0671(10) 0.0339(7) 0.0301(7) 0.0000(6) -0.0016(7) 0.0029(7)
Si4 0.0654(11) 0.0541(10) 0.0517(10) 0.0041(8) 0.0114(9) -0.0025(9)
Si5 0.0976(16) 0.0401(8) 0.0461(9) 0.0081(7) 0.0050(10) 0.0153(10)
Si6 0.1019(16) 0.0550(10) 0.0340(8) -0.0078(7) -0.0129(9) 0.0096(11)
Cl1 0.0475(8) 0.0601(9) 0.0681(10) 0.0084(8) -0.0109(8) -0.0076(7)
Cl2 0.0878(13) 0.0561(10) 0.0687(11) -0.0042(8) 0.0214(10) 0.0117(9)
Cl3 0.1078(17) 0.0512(9) 0.0980(15) -0.0265(10) -0.0196(13) -0.0153(11)
N1 0.047(3) 0.029(2) 0.034(2) 0.0029(17) 0.0096(19) 0.0012(19)
N2 0.043(2) 0.029(2) 0.034(2) -0.0013(16) 0.0085(19) 0.0012(19)
C1 0.031(2) 0.029(2) 0.038(3) 0.0000(19) 0.004(2) -0.003(2)
C2 0.053(3) 0.040(3) 0.033(3) 0.001(2) 0.012(2) -0.001(3)
C3 0.049(3) 0.041(3) 0.031(2) -0.001(2) 0.011(2) -0.003(3)
C4 0.046(3) 0.036(3) 0.034(3) 0.004(2) 0.007(2) -0.006(2)
C5 0.082(5) 0.045(3) 0.038(3) 0.004(2) 0.017(3) -0.001(3)
C6 0.072(4) 0.039(3) 0.042(3) -0.008(2) 0.017(3) 0.000(3)
C11 0.045(3) 0.025(2) 0.041(3) 0.000(2) 0.008(2) 0.002(2)
C12 0.059(4) 0.034(3) 0.035(3) 0.001(2) 0.005(2) 0.000(3)
C13 0.065(4) 0.035(3) 0.049(3) 0.009(2) 0.003(3) 0.009(3)
C14 0.083(5) 0.028(3) 0.062(4) 0.006(3) 0.010(4) -0.006(3)
C15 0.059(4) 0.032(3) 0.067(4) 0.000(3) 0.006(3) -0.013(3)
C16 0.046(3) 0.033(3) 0.056(3) 0.006(2) 0.010(3) -0.007(2)
C17 0.045(3) 0.050(3) 0.041(3) 0.002(2) -0.001(2) 0.001(3)
C18 0.073(5) 0.085(5) 0.056(4) 0.009(4) -0.016(4) 0.008(4)
C19 0.048(4) 0.082(5) 0.054(4) 0.009(4) -0.005(3) -0.004(4)
C20 0.037(3) 0.049(4) 0.083(5) 0.004(3) 0.008(3) -0.011(3)
C21 0.053(4) 0.078(5) 0.088(6) 0.000(4) 0.023(4) 0.002(4)
C22 0.050(4) 0.067(5) 0.103(6) 0.014(4) -0.004(4) -0.009(4)
C31 0.044(3) 0.026(2) 0.036(3) -0.0029(19) 0.005(2) 0.001(2)
C32 0.045(3) 0.036(3) 0.047(3) 0.002(2) -0.001(3) -0.002(2)
C33 0.062(4) 0.030(3) 0.056(4) -0.001(2) -0.001(3) -0.010(3)
C34 0.079(5) 0.023(2) 0.056(4) -0.002(2) -0.005(3) 0.007(3)
C35 0.055(4) 0.042(3) 0.058(4) -0.002(3) 0.000(3) 0.012(3)
C36 0.043(3) 0.035(3) 0.053(3) -0.004(2) 0.000(3) 0.004(2)
C37 0.038(3) 0.056(4) 0.096(6) 0.017(4) -0.004(4) -0.002(3)
C38 0.054(5) 0.163(10) 0.057(5) 0.015(6) -0.003(4) -0.004(6)
C39 0.056(4) 0.095(6) 0.075(5) -0.020(5) 0.002(4) 0.005(4)
C40 0.031(3) 0.062(4) 0.084(5) -0.002(4) 0.005(3) 0.001(3)
C41 0.053(5) 0.137(9) 0.093(7) -0.013(6) 0.018(4) -0.008(5)
C42 0.055(4) 0.069(5) 0.094(6) -0.010(4) -0.003(4) -0.007(4)
C51 0.062(4) 0.061(4) 0.065(4) -0.003(3) -0.004(4) 0.000(3)
C52 0.098(7) 0.090(6) 0.074(5) -0.001(5) 0.036(5) 0.004(5)
C53 0.089(7) 0.088(7) 0.120(8) 0.035(6) 0.010(6) -0.011(6)
C54 0.131(8) 0.041(3) 0.059(4) 0.009(3) 0.008(5) 0.019(4)
C55 0.247(14) 0.042(4) 0.049(4) -0.001(3) 0.001(6) 0.044(6)
C56 0.100(8) 0.083(7) 0.185(13) 0.036(8) 0.013(8) 0.044(7)
C57A 0.23(4) 0.055(6) 0.048(13) -0.014(7) -0.028(16) -0.005(11)
C58A 0.23(2) 0.108(16) 0.036(8) 0.011(8) 0.005(14) -0.02(2)
C59A 0.131(11) 0.19(3) 0.105(15) -0.070(18) -0.069(10) 0.047(14)
C57B 0.12(2) 0.045(12) 0.041(16) 0.000(12) -0.002(17) 0.007(15)
C58B 0.18(3) 0.054(13) 0.037(12) 0.004(9) -0.030(16) 0.002(19)
C59B 0.107(11) 0.044(14) 0.074(16) -0.009(11) -0.044(12) 0.007(11)

loop_
_atom_type_symbol
_atom_type_description
_atom_type_scat_dispersion_real
_atom_type_scat_dispersion_imag
_atom_type_scat_source
C C 0.0181 0.0091 'International Tables Vol C Tables 4.2.6.8 and 6.1.1.4'
H H 0.0000 0.0000 'International Tables Vol C Tables 4.2.6.8 and 6.1.1.4'
N N 0.0311 0.0180 'International Tables Vol C Tables 4.2.6.8 and 6.1.1.4'
Si Si 0.2541 0.3302 'International Tables Vol C Tables 4.2.6.8 and 6.1.1.4'
Cl Cl 0.3639 0.7018 'International Tables Vol C Tables 4.2.6.8 and 6.1.1.4'

loop_
_geom_angle_atom_site_label_1
_geom_angle_atom_site_label_2
_geom_angle_atom_site_label_3
_geom_angle
C4 Si1 Cl1 112.6(2)
C4 Si1 Si3 111.83(19)
Cl1 Si1 Si3 102.50(9)
C4 Si1 Si2 118.15(19)
Cl1 Si1 Si2 100.27(9)
Si3 Si1 Si2 109.81(9)
Cl3 Si2 Cl2 106.82(12)
Cl3 Si2 Si1 111.79(11)
Cl2 Si2 Si1 109.77(10)
Si1 Si3 Si4 112.67(9)
Si1 Si3 Si6 112.07(10)
Si4 Si3 Si6 110.82(11)
Si1 Si3 Si5 106.51(9)
Si4 Si3 Si5 110.25(10)
Si6 Si3 Si5 104.08(9)
C52 Si4 C51 106.8(4)
C52 Si4 C53 107.4(5)
C51 Si4 C53 107.7(4)
C52 Si4 Si3 112.0(3)
C51 Si4 Si3 112.1(3)
C53 Si4 Si3 110.6(3)
C55 Si5 C54 106.6(4)
C55 Si5 C56 107.4(6)
C54 Si5 C56 109.4(5)
C55 Si5 Si3 112.8(3)
C54 Si5 Si3 110.1(3)
C56 Si5 Si3 110.5(3)
C57A Si6 C59A 110.2(13)
C58B Si6 C57B 106(2)
C57A Si6 C58A 108.0(13)
C59A Si6 C58A 102.6(10)
C58B Si6 C59B 108.0(15)
C57B Si6 C59B 100(2)
C57A Si6 Si3 115.7(11)
C58B Si6 Si3 114.7(15)
C59A Si6 Si3 113.0(6)
C57B Si6 Si3 114(2)
C58A Si6 Si3 106.4(9)
C59B Si6 Si3 113.0(9)
C1 N1 C2 110.8(4)
C1 N1 C11 129.4(4)
C2 N1 C11 119.8(4)
C1 N2 C3 111.3(4)
C1 N2 C31 125.2(4)
C3 N2 C31 121.8(4)
N1 C1 N2 103.5(4)
N1 C1 C4 132.6(5)
N2 C1 C4 123.8(5)
C3 C2 N1 107.2(5)
C3 C2 C5 130.4(5)
N1 C2 C5 122.4(5)
C2 C3 N2 107.1(5)
C2 C3 C6 131.6(5)
N2 C3 C6 121.3(5)
C1 C4 Si1 142.4(4)
C12 C11 C16 123.1(5)
C12 C11 N1 118.7(5)
C16 C11 N1 117.7(5)
C13 C12 C11 117.2(6)
C13 C12 C17 121.8(6)
C11 C12 C17 121.0(5)
C14 C13 C12 121.5(6)
C13 C14 C15 121.0(5)
C14 C15 C16 120.6(6)
C15 C16 C11 116.5(6)
C15 C16 C20 120.8(6)
C11 C16 C20 122.7(5)
C12 C17 C18 114.5(6)
C12 C17 C19 110.2(5)
C18 C17 C19 109.5(6)
C16 C20 C21 111.0(6)
C16 C20 C22 113.2(6)
C21 C20 C22 109.0(6)
C32 C31 C36 122.5(5)
C32 C31 N2 119.6(5)
C36 C31 N2 117.8(5)
C31 C32 C33 117.9(6)
C31 C32 C37 122.6(5)
C33 C32 C37 119.4(6)
C34 C33 C32 120.2(6)
C35 C34 C33 120.6(5)
C34 C35 C36 120.9(6)
C31 C36 C35 117.8(6)
C31 C36 C40 122.1(5)
C35 C36 C40 120.2(6)
C32 C37 C39 111.7(6)
C32 C37 C38 110.8(7)
C39 C37 C38 109.4(6)
C42 C40 C41 110.5(6)
C42 C40 C36 111.4(6)
C41 C40 C36 112.2(6)

loop_
_geom_bond_atom_site_label_1
_geom_bond_atom_site_label_2
_geom_bond_distance
Si1 C4 1.789(5)
Si1 Cl1 2.170(2)
Si1 Si3 2.358(2)
Si1 Si2 2.364(2)
Si2 Cl3 2.074(3)
Si2 Cl2 2.076(3)
Si3 Si4 2.363(3)
Si3 Si6 2.372(2)
Si3 Si5 2.383(2)
Si4 C52 1.870(9)
Si4 C51 1.876(7)
Si4 C53 1.886(9)
Si5 C55 1.838(8)
Si5 C54 1.889(8)
Si5 C56 1.919(11)
Si6 C57A 1.830(12)
Si6 C58B 1.838(15)
Si6 C59A 1.839(13)
Si6 C57B 1.855(16)
Si6 C58A 1.869(13)
Si6 C59B 1.873(16)
N1 C1 1.382(6)
N1 C2 1.424(7)
N1 C11 1.439(6)
N2 C1 1.384(6)
N2 C3 1.415(6)
N2 C31 1.435(6)
C1 C4 1.394(7)
C2 C3 1.335(8)
C2 C5 1.481(7)
C3 C6 1.489(7)
C11 C12 1.397(8)
C11 C16 1.417(8)
C12 C13 1.391(8)
C12 C17 1.519(9)
C13 C14 1.366(10)
C14 C15 1.390(10)
C15 C16 1.403(8)
C16 C20 1.506(9)
C17 C18 1.525(9)
C17 C19 1.536(9)
C20 C21 1.549(11)
C20 C22 1.549(10)
C31 C32 1.381(8)
C31 C36 1.393(8)
C32 C33 1.405(8)
C32 C37 1.511(9)
C33 C34 1.382(10)
C34 C35 1.369(10)
C35 C36 1.395(8)
C36 C40 1.533(9)
C37 C39 1.529(11)
C37 C38 1.546(11)
C40 C42 1.512(10)
C40 C41 1.520(11)

loop_
_geom_torsion_atom_site_label_1
_geom_torsion_atom_site_label_2
_geom_torsion_atom_site_label_3
_geom_torsion_atom_site_label_4
_geom_torsion
C4 Si1 Si2 Cl3 -140.1(2)
Cl1 Si1 Si2 Cl3 -17.36(14)
Si3 Si1 Si2 Cl3 90.04(13)
C4 Si1 Si2 Cl2 101.6(2)
Cl1 Si1 Si2 Cl2 -135.71(11)
Si3 Si1 Si2 Cl2 -28.31(13)
C4 Si1 Si3 Si4 -64.7(2)
Cl1 Si1 Si3 Si4 174.36(10)
Si2 Si1 Si3 Si4 68.45(11)
C4 Si1 Si3 Si6 169.5(2)
Cl1 Si1 Si3 Si6 48.55(12)
Si2 Si1 Si3 Si6 -57.35(12)
C4 Si1 Si3 Si5 56.3(2)
Cl1 Si1 Si3 Si5 -64.65(11)
Si2 Si1 Si3 Si5 -170.55(9)
Si1 Si3 Si4 C52 -109.7(3)
Si6 Si3 Si4 C52 16.8(3)
Si5 Si3 Si4 C52 131.5(3)
Si1 Si3 Si4 C51 10.4(3)
Si6 Si3 Si4 C51 136.8(3)
Si5 Si3 Si4 C51 -108.5(3)
Si1 Si3 Si4 C53 130.6(4)
Si6 Si3 Si4 C53 -103.0(4)
Si5 Si3 Si4 C53 11.7(4)
Si1 Si3 Si5 C55 -60.6(5)
Si4 Si3 Si5 C55 62.0(5)
Si6 Si3 Si5 C55 -179.2(5)
Si1 Si3 Si5 C54 -179.5(3)
Si4 Si3 Si5 C54 -57.0(3)
Si6 Si3 Si5 C54 61.9(3)
Si1 Si3 Si5 C56 59.6(5)
Si4 Si3 Si5 C56 -177.9(5)
Si6 Si3 Si5 C56 -59.0(5)
Si1 Si3 Si6 C57A 54.6(14)
Si4 Si3 Si6 C57A -72.2(14)
Si5 Si3 Si6 C57A 169.3(14)
Si1 Si3 Si6 C58B -162.9(19)
Si4 Si3 Si6 C58B 70.3(19)
Si5 Si3 Si6 C58B -48.2(19)
Si1 Si3 Si6 C59A -73.7(15)
Si4 Si3 Si6 C59A 159.5(15)
Si5 Si3 Si6 C59A 41.0(15)
Si1 Si3 Si6 C57B 74.4(17)
Si4 Si3 Si6 C57B -52.4(17)
Si5 Si3 Si6 C57B -170.9(17)
Si1 Si3 Si6 C58A 174.5(12)
Si4 Si3 Si6 C58A 47.7(12)
Si5 Si3 Si6 C58A -70.8(12)
Si1 Si3 Si6 C59B -38.4(11)
Si4 Si3 Si6 C59B -165.2(11)
Si5 Si3 Si6 C59B 76.3(11)
C2 N1 C1 N2 0.0(6)
C11 N1 C1 N2 -179.8(5)
C2 N1 C1 C4 -177.1(6)
C11 N1 C1 C4 3.2(10)
C3 N2 C1 N1 1.2(6)
C31 N2 C1 N1 166.7(5)
C3 N2 C1 C4 178.6(5)
C31 N2 C1 C4 -15.9(9)
C1 N1 C2 C3 -1.3(7)
C11 N1 C2 C3 178.5(5)
C1 N1 C2 C5 180.0(6)
C11 N1 C2 C5 -0.2(9)
N1 C2 C3 N2 2.0(7)
C5 C2 C3 N2 -179.4(6)
N1 C2 C3 C6 -177.9(6)
C5 C2 C3 C6 0.7(13)
C1 N2 C3 C2 -2.1(7)
C31 N2 C3 C2 -168.1(5)
C1 N2 C3 C6 177.8(5)
C31 N2 C3 C6 11.8(9)
N1 C1 C4 Si1 -19.1(11)
N2 C1 C4 Si1 164.3(5)
Cl1 Si1 C4 C1 -74.2(7)
Si3 Si1 C4 C1 171.0(7)
Si2 Si1 C4 C1 42.1(8)
C1 N1 C11 C12 -106.4(7)
C2 N1 C11 C12 73.9(7)
C1 N1 C11 C16 80.6(7)
C2 N1 C11 C16 -99.1(6)
C16 C11 C12 C13 0.7(9)
N1 C11 C12 C13 -171.9(5)
C16 C11 C12 C17 -178.1(5)
N1 C11 C12 C17 9.3(8)
C11 C12 C13 C14 -1.8(9)
C17 C12 C13 C14 177.0(6)
C12 C13 C14 C15 1.3(11)
C13 C14 C15 C16 0.3(11)
C14 C15 C16 C11 -1.3(10)
C14 C15 C16 C20 176.4(6)
C12 C11 C16 C15 0.8(9)
N1 C11 C16 C15 173.5(5)
C12 C11 C16 C20 -176.9(6)
N1 C11 C16 C20 -4.2(9)
C13 C12 C17 C18 25.1(9)
C11 C12 C17 C18 -156.2(6)
C13 C12 C17 C19 -98.8(7)
C11 C12 C17 C19 79.9(7)
C15 C16 C20 C21 -99.4(8)
C11 C16 C20 C21 78.2(8)
C15 C16 C20 C22 23.6(9)
C11 C16 C20 C22 -158.8(6)
C1 N2 C31 C32 101.2(6)
C3 N2 C31 C32 -94.8(7)
C1 N2 C31 C36 -82.7(7)
C3 N2 C31 C36 81.3(7)
C36 C31 C32 C33 1.0(9)
N2 C31 C32 C33 177.0(5)
C36 C31 C32 C37 -179.7(6)
N2 C31 C32 C37 -3.7(9)
C31 C32 C33 C34 0.4(9)
C37 C32 C33 C34 -178.9(6)
C32 C33 C34 C35 -1.2(10)
C33 C34 C35 C36 0.6(10)
C32 C31 C36 C35 -1.6(9)
N2 C31 C36 C35 -177.6(5)
C32 C31 C36 C40 178.2(6)
N2 C31 C36 C40 2.2(8)
C34 C35 C36 C31 0.8(9)
C34 C35 C36 C40 -179.0(6)
C31 C32 C37 C39 -123.4(7)
C33 C32 C37 C39 55.9(9)
C31 C32 C37 C38 114.3(7)
C33 C32 C37 C38 -66.4(9)
C31 C36 C40 C42 112.1(7)
C35 C36 C40 C42 -68.1(8)
C31 C36 C40 C41 -123.3(7)
C35 C36 C40 C41 56.5(9)
